data_4334375
loop_
_publ_author_name
'Alshima'a A. Massoud'
'Vratislav Langer'
'Yousry M. Gohar'
'Morsy A. M. Abu-Youssef'
'Janne J\"anis'
'Gabriella Lindberg'
'Karl Hansson'
'Lars \"Ohrstr\"om'

_publ_section_title
;
 Effects of Different Substituents on the Crystal Structures and
 Antimicrobial Activities of Six Ag(I) Quinoline Compounds
;
_journal_name_full 'Inorganic Chemistry'
_journal_page_first 4046
_journal_page_last 4060
_journal_paper_doi 10.1021/ic400081v
_journal_volume 52
_journal_year 2013
_chemical_formula_moiety 'C18 H14 Ag N5 O8'
_chemical_formula_sum 'C18 H14 Ag N5 O8'
_chemical_formula_weight 536.21
_chemical_name_systematic
; 
 ? 
;
_space_group_IT_number 2
_symmetry_cell_setting triclinic
_symmetry_space_group_name_Hall '-P 1'
_symmetry_space_group_name_H-M 'P -1'
_atom_sites_solution_hydrogens geom
_atom_sites_solution_primary direct
_atom_sites_solution_secondary difmap
_audit_creation_method SHELXL-97
_cell_angle_alpha 98.573(2)
_cell_angle_beta 90.058(2)
_cell_angle_gamma 94.064(2)
_cell_formula_units_Z 4
_cell_length_a 7.9616(6)
_cell_length_b 15.4490(12)
_cell_length_c 15.8779(12)
_cell_measurement_reflns_used 12833
_cell_measurement_temperature 173(2)
_cell_measurement_theta_max 32.38
_cell_measurement_theta_min 2.56
_cell_volume 1926.2(3)
_computing_cell_refinement 'Bruker SMART'
_computing_data_collection 'Bruker SMART'
_computing_data_reduction 'Bruker SAINT'
_computing_molecular_graphics 'Bruker SHELXTL'
_computing_publication_material 'Bruker SHELXTL'
_computing_structure_refinement 'SHELXL-97 (Sheldrick, 1997)'
_computing_structure_solution 'SHELXS-97 (Sheldrick, 1990)'
_diffrn_ambient_temperature 173(2)
_diffrn_detector_area_resol_mean '120 \mm'
_diffrn_measured_fraction_theta_full 0.993
_diffrn_measured_fraction_theta_max 0.993
_diffrn_measurement_device_type 'Siemens CCD area detector'
_diffrn_measurement_method '\w scans'
_diffrn_radiation_monochromator graphite
_diffrn_radiation_source 'fine-focus sealed tube'
_diffrn_radiation_type MoK\a
_diffrn_radiation_wavelength 0.71073
_diffrn_reflns_av_R_equivalents 0.0361
_diffrn_reflns_av_sigmaI/netI 0.0437
_diffrn_reflns_limit_h_max 11
_diffrn_reflns_limit_h_min -11
_diffrn_reflns_limit_k_max 21
_diffrn_reflns_limit_k_min -21
_diffrn_reflns_limit_l_max 22
_diffrn_reflns_limit_l_min -22
_diffrn_reflns_number 30276
_diffrn_reflns_theta_full 30.00
_diffrn_reflns_theta_max 30.00
_diffrn_reflns_theta_min 1.30
_diffrn_standards_decay_% 0
_diffrn_standards_number 0
_exptl_absorpt_coefficient_mu 1.108
_exptl_absorpt_correction_T_max 0.9570
_exptl_absorpt_correction_T_min 0.5027
_exptl_absorpt_correction_type multi-scan
_exptl_absorpt_process_details 'SADABS (Sheldrick, 2003)'
_exptl_crystal_colour yellow
_exptl_crystal_density_diffrn 1.849
_exptl_crystal_description needle
_exptl_crystal_F_000 1072
_exptl_crystal_size_max 0.72
_exptl_crystal_size_mid 0.09
_exptl_crystal_size_min 0.04
_refine_diff_density_max 0.993
_refine_diff_density_min -1.073
_refine_diff_density_rms 0.089
_refine_ls_extinction_method none
_refine_ls_goodness_of_fit_ref 0.987
_refine_ls_hydrogen_treatment mixed
_refine_ls_matrix_type full
_refine_ls_number_parameters 590
_refine_ls_number_reflns 11163
_refine_ls_number_restraints 4
_refine_ls_restrained_S_all 0.987
_refine_ls_R_factor_all 0.0601
_refine_ls_R_factor_gt 0.0412
_refine_ls_shift/su_max 0.001
_refine_ls_shift/su_mean 0.000
_refine_ls_structure_factor_coef Fsqd
_refine_ls_weighting_details 'calc w=1/[\s^2^(Fo^2^)+(0.0413P)^2^+1.3677P] where P=(Fo^2^+2Fc^2^)/3'
_refine_ls_weighting_scheme calc
_refine_ls_wR_factor_gt 0.0802
_refine_ls_wR_factor_ref 0.0872
_reflns_number_gt 8589
_reflns_number_total 11163
_reflns_threshold_expression >2sigma(I)
_cod_data_source_file ic400081v_si_002_2.cif
_cod_data_source_block 2
_cod_database_code 4334375

loop_
_symmetry_equiv_pos_as_xyz
'x, y, z'
'-x, -y, -z'

loop_
_atom_site_label
_atom_site_type_symbol
_atom_site_fract_x
_atom_site_fract_y
_atom_site_fract_z
_atom_site_U_iso_or_equiv
_atom_site_adp_type
_atom_site_occupancy
_atom_site_symmetry_multiplicity
_atom_site_calc_flag
_atom_site_refinement_flags
Ag1 Ag 0.63631(2) 0.209148(12) 0.336307(12) 0.02603(5) Uani 1 1 d .
Ag2 Ag 0.00746(3) 0.194783(13) 0.832624(12) 0.02812(6) Uani 1 1 d .
O11 O 0.8210(3) 0.08140(14) 0.32490(14) 0.0360(5) Uani 1 1 d D
H111 H 0.925(2) 0.084(3) 0.332(3) 0.062(6) Uiso 1 1 d D
H112 H 0.808(5) 0.050(2) 0.2779(16) 0.062(6) Uiso 1 1 d D
O12 O -0.2132(3) 0.06797(15) 0.82571(15) 0.0421(5) Uani 1 1 d D
H121 H -0.209(5) 0.037(2) 0.7778(16) 0.062(6) Uiso 1 1 d D
H122 H -0.316(3) 0.072(3) 0.836(3) 0.062(6) Uiso 1 1 d D
N1A N 0.6516(2) 0.22115(13) 0.19362(13) 0.0213(4) Uani 1 1 d .
N2A N 0.8722(3) 0.36763(14) 0.28032(14) 0.0270(5) Uani 1 1 d .
O1A O 0.9176(2) 0.30092(12) 0.30481(12) 0.0309(4) Uani 1 1 d .
O2A O 0.8772(3) 0.43976(13) 0.32514(13) 0.0395(5) Uani 1 1 d .
C2A C 0.5645(3) 0.15309(17) 0.14889(17) 0.0271(5) Uani 1 1 d .
H2A H 0.5191 0.1079 0.1786 0.033 Uiso 1 1 calc R
C3A C 0.5349(4) 0.14338(19) 0.06067(18) 0.0329(6) Uani 1 1 d .
H3A H 0.4750 0.0922 0.0318 0.039 Uiso 1 1 calc R
C4A C 0.5938(3) 0.20874(18) 0.01730(17) 0.0304(6) Uani 1 1 d .
H4A H 0.5726 0.2046 -0.0421 0.037 Uiso 1 1 calc R
C5A C 0.7489(3) 0.35312(18) 0.01948(18) 0.0313(6) Uani 1 1 d .
H5A H 0.7290 0.3500 -0.0399 0.038 Uiso 1 1 calc R
C6A C 0.8361(4) 0.42467(18) 0.06297(19) 0.0338(6) Uani 1 1 d .
H6A H 0.8743 0.4718 0.0341 0.041 Uiso 1 1 calc R
C7A C 0.8701(3) 0.42943(17) 0.15004(18) 0.0291(6) Uani 1 1 d .
H7A H 0.9310 0.4797 0.1802 0.035 Uiso 1 1 calc R
C8A C 0.8149(3) 0.36109(15) 0.19173(16) 0.0228(5) Uani 1 1 d .
C9A C 0.7182(3) 0.28575(15) 0.15060(15) 0.0202(4) Uani 1 1 d .
C10A C 0.6872(3) 0.28304(16) 0.06203(15) 0.0241(5) Uani 1 1 d .
N1B N 0.5726(2) 0.20743(13) 0.47864(13) 0.0221(4) Uani 1 1 d .
N2B N 0.4457(3) 0.37043(13) 0.43843(14) 0.0268(4) Uani 1 1 d .
O1B O 0.5813(3) 0.36877(12) 0.40145(13) 0.0344(4) Uani 1 1 d .
O2B O 0.3174(3) 0.39442(15) 0.40937(14) 0.0442(5) Uani 1 1 d .
C2B C 0.6182(3) 0.13263(16) 0.49998(17) 0.0266(5) Uani 1 1 d .
H2B H 0.6652 0.0922 0.4570 0.032 Uiso 1 1 calc R
C3B C 0.6019(3) 0.10897(17) 0.58202(17) 0.0291(5) Uani 1 1 d .
H3B H 0.6375 0.0544 0.5935 0.035 Uiso 1 1 calc R
C4B C 0.5342(3) 0.16567(17) 0.64450(17) 0.0286(5) Uani 1 1 d .
H4B H 0.5228 0.1514 0.7005 0.034 Uiso 1 1 calc R
C5B C 0.4082(3) 0.30658(18) 0.68867(17) 0.0295(5) Uani 1 1 d .
H5B H 0.3982 0.2939 0.7452 0.035 Uiso 1 1 calc R
C6B C 0.3525(3) 0.38284(18) 0.66898(18) 0.0323(6) Uani 1 1 d .
H6B H 0.3053 0.4232 0.7119 0.039 Uiso 1 1 calc R
C7B C 0.3650(3) 0.40149(17) 0.58561(17) 0.0279(5) Uani 1 1 d .
H7B H 0.3226 0.4536 0.5716 0.033 Uiso 1 1 calc R
C8B C 0.4382(3) 0.34486(16) 0.52387(16) 0.0226(5) Uani 1 1 d .
C9B C 0.5017(3) 0.26506(15) 0.54070(15) 0.0209(5) Uani 1 1 d .
C10B C 0.4810(3) 0.24613(16) 0.62535(16) 0.0239(5) Uani 1 1 d .
N1C N -0.0136(3) 0.20588(13) 0.68908(13) 0.0233(4) Uani 1 1 d .
O1C O -0.2550(2) 0.28089(12) 0.80117(11) 0.0278(4) Uani 1 1 d .
O2C O -0.1981(3) 0.42222(12) 0.82367(12) 0.0335(4) Uani 1 1 d .
N2C N -0.1994(3) 0.35008(13) 0.77815(13) 0.0239(4) Uani 1 1 d .
C2C C 0.0549(3) 0.13884(17) 0.64268(18) 0.0297(5) Uani 1 1 d .
H2C H 0.0862 0.0921 0.6708 0.036 Uiso 1 1 calc R
C3C C 0.0840(4) 0.13262(19) 0.55527(19) 0.0351(6) Uani 1 1 d .
H3C H 0.1278 0.0816 0.5248 0.042 Uiso 1 1 calc R
C4C C 0.0488(3) 0.20063(19) 0.51463(17) 0.0323(6) Uani 1 1 d .
H4C H 0.0720 0.1988 0.4557 0.039 Uiso 1 1 calc R
C5C C -0.0586(3) 0.34745(19) 0.52135(17) 0.0313(6) Uani 1 1 d .
H5C H -0.0345 0.3470 0.4627 0.038 Uiso 1 1 calc R
C6C C -0.1269(3) 0.41847(18) 0.56614(18) 0.0311(6) Uani 1 1 d .
H6C H -0.1470 0.4679 0.5394 0.037 Uiso 1 1 calc R
C7C C -0.1673(3) 0.41804(17) 0.65175(17) 0.0271(5) Uani 1 1 d .
H7C H -0.2161 0.4672 0.6830 0.032 Uiso 1 1 calc R
C8C C -0.1372(3) 0.34734(16) 0.69107(15) 0.0224(5) Uani 1 1 d .
C9C C -0.0587(3) 0.27295(15) 0.64834(15) 0.0215(5) Uani 1 1 d .
C10C C -0.0230(3) 0.27447(17) 0.56082(16) 0.0257(5) Uani 1 1 d .
N1D N 0.0648(3) 0.20494(13) 0.97820(13) 0.0240(4) Uani 1 1 d .
O1D O 0.1101(3) 0.35595(12) 0.88876(12) 0.0334(4) Uani 1 1 d .
O2D O 0.3802(3) 0.38762(14) 0.90009(13) 0.0398(5) Uani 1 1 d .
N2D N 0.2451(3) 0.36216(14) 0.92857(14) 0.0274(4) Uani 1 1 d .
C2D C -0.0081(3) 0.13370(16) 1.00469(17) 0.0271(5) Uani 1 1 d .
H2D H -0.0678 0.0916 0.9637 0.033 Uiso 1 1 calc R
C3D C -0.0030(4) 0.11634(18) 1.08896(18) 0.0318(6) Uani 1 1 d .
H3D H -0.0580 0.0644 1.1042 0.038 Uiso 1 1 calc R
C4D C 0.0835(3) 0.17624(18) 1.14863(17) 0.0303(6) Uani 1 1 d .
H4D H 0.0884 0.1666 1.2063 0.036 Uiso 1 1 calc R
C5D C 0.2597(3) 0.31509(18) 1.18393(17) 0.0304(6) Uani 1 1 d .
H5D H 0.2653 0.3062 1.2418 0.037 Uiso 1 1 calc R
C6D C 0.3419(3) 0.38717(19) 1.15977(18) 0.0318(6) Uani 1 1 d .
H6D H 0.4037 0.4285 1.2006 0.038 Uiso 1 1 calc R
C7D C 0.3354(3) 0.40068(17) 1.07410(18) 0.0285(5) Uani 1 1 d .
H7D H 0.3942 0.4506 1.0568 0.034 Uiso 1 1 calc R
C8D C 0.2437(3) 0.34138(16) 1.01569(16) 0.0236(5) Uani 1 1 d .
C9D C 0.1528(3) 0.26509(15) 1.03748(15) 0.0217(5) Uani 1 1 d .
C10D C 0.1653(3) 0.25257(16) 1.12393(16) 0.0245(5) Uani 1 1 d .
O1E O 0.4268(2) 0.06868(12) 0.31593(12) 0.0306(4) Uani 1 1 d .
N1E N 0.2890(3) 0.10114(14) 0.33054(13) 0.0250(4) Uani 1 1 d .
O2E O 0.2769(3) 0.18154(12) 0.33915(13) 0.0335(4) Uani 1 1 d .
O3E O 0.1603(2) 0.04999(13) 0.33670(15) 0.0417(5) Uani 1 1 d .
O1F O 0.1870(2) 0.05739(13) 0.81793(13) 0.0358(4) Uani 1 1 d .
N1F N 0.3288(3) 0.09465(14) 0.84064(13) 0.0257(4) Uani 1 1 d .
O2F O 0.4410(3) 0.05073(14) 0.86392(16) 0.0448(5) Uani 1 1 d .
O3F O 0.3557(3) 0.17525(12) 0.84027(13) 0.0359(4) Uani 1 1 d .

loop_
_atom_site_aniso_label
_atom_site_aniso_U_11
_atom_site_aniso_U_22
_atom_site_aniso_U_33
_atom_site_aniso_U_23
_atom_site_aniso_U_13
_atom_site_aniso_U_12
Ag1 0.03221(10) 0.02766(10) 0.01822(10) 0.00493(7) 0.00384(7) -0.00119(7)
Ag2 0.03652(11) 0.02786(10) 0.02035(10) 0.00469(7) -0.00512(8) 0.00265(8)
O11 0.0311(10) 0.0358(11) 0.0390(12) -0.0047(9) -0.0016(9) 0.0091(9)
O12 0.0373(11) 0.0401(12) 0.0449(14) -0.0023(10) -0.0045(10) -0.0067(10)
N1A 0.0243(10) 0.0225(10) 0.0171(10) 0.0036(8) 0.0029(7) 0.0007(8)
N2A 0.0241(10) 0.0305(11) 0.0240(11) -0.0002(9) 0.0051(8) -0.0044(8)
O1A 0.0313(9) 0.0359(10) 0.0257(10) 0.0055(8) -0.0031(7) 0.0022(8)
O2A 0.0485(12) 0.0314(10) 0.0324(11) -0.0094(8) 0.0048(9) -0.0098(9)
C2A 0.0305(13) 0.0250(12) 0.0249(13) 0.0027(10) 0.0024(10) -0.0018(10)
C3A 0.0343(14) 0.0343(14) 0.0265(14) -0.0054(11) -0.0024(11) -0.0016(11)
C4A 0.0336(13) 0.0400(15) 0.0171(12) 0.0001(11) -0.0021(10) 0.0075(11)
C5A 0.0374(14) 0.0372(14) 0.0235(14) 0.0128(11) 0.0096(11) 0.0140(11)
C6A 0.0374(14) 0.0299(13) 0.0387(16) 0.0173(12) 0.0158(12) 0.0084(11)
C7A 0.0293(13) 0.0233(12) 0.0352(15) 0.0053(10) 0.0090(11) 0.0018(10)
C8A 0.0242(11) 0.0228(11) 0.0210(12) 0.0022(9) 0.0053(9) 0.0022(9)
C9A 0.0205(10) 0.0217(11) 0.0191(12) 0.0032(9) 0.0043(8) 0.0046(8)
C10A 0.0253(11) 0.0303(12) 0.0182(12) 0.0048(9) 0.0037(9) 0.0095(10)
N1B 0.0238(10) 0.0236(10) 0.0186(10) 0.0034(8) -0.0009(8) 0.0000(8)
N2B 0.0364(12) 0.0217(10) 0.0236(11) 0.0057(8) 0.0032(9) 0.0053(9)
O1B 0.0403(11) 0.0326(10) 0.0319(11) 0.0102(8) 0.0120(8) 0.0013(8)
O2B 0.0483(12) 0.0543(13) 0.0353(12) 0.0152(10) -0.0026(9) 0.0229(10)
C2B 0.0312(13) 0.0219(12) 0.0263(13) 0.0026(10) -0.0016(10) 0.0013(10)
C3B 0.0339(13) 0.0240(12) 0.0313(14) 0.0106(10) -0.0037(11) 0.0012(10)
C4B 0.0311(13) 0.0339(13) 0.0223(13) 0.0125(11) -0.0017(10) -0.0049(10)
C5B 0.0278(12) 0.0393(14) 0.0198(13) 0.0012(11) 0.0028(10) -0.0028(11)
C6B 0.0314(13) 0.0372(15) 0.0258(14) -0.0029(11) 0.0053(11) 0.0025(11)
C7B 0.0258(12) 0.0285(13) 0.0287(14) 0.0023(10) 0.0008(10) 0.0021(10)
C8B 0.0229(11) 0.0232(11) 0.0213(12) 0.0037(9) 0.0014(9) -0.0011(9)
C9B 0.0195(10) 0.0229(11) 0.0204(12) 0.0047(9) -0.0003(8) -0.0025(8)
C10B 0.0222(11) 0.0302(12) 0.0194(12) 0.0057(10) -0.0003(9) -0.0024(9)
N1C 0.0246(10) 0.0252(10) 0.0197(10) 0.0032(8) -0.0026(8) -0.0006(8)
O1C 0.0315(9) 0.0287(9) 0.0235(9) 0.0069(7) 0.0033(7) -0.0019(7)
O2C 0.0445(11) 0.0286(10) 0.0258(10) -0.0028(8) 0.0015(8) 0.0050(8)
N2C 0.0246(10) 0.0263(10) 0.0210(11) 0.0036(8) -0.0019(8) 0.0027(8)
C2C 0.0295(13) 0.0275(13) 0.0312(15) 0.0011(11) -0.0016(11) 0.0027(10)
C3C 0.0325(14) 0.0361(15) 0.0331(16) -0.0073(12) 0.0017(11) 0.0037(11)
C4C 0.0302(13) 0.0446(16) 0.0187(13) -0.0034(11) 0.0014(10) -0.0028(11)
C5C 0.0311(13) 0.0437(15) 0.0194(13) 0.0107(11) -0.0051(10) -0.0088(11)
C6C 0.0323(13) 0.0323(14) 0.0304(15) 0.0130(11) -0.0075(11) -0.0045(11)
C7C 0.0283(12) 0.0263(12) 0.0269(14) 0.0073(10) -0.0054(10) -0.0019(10)
C8C 0.0216(11) 0.0265(12) 0.0184(12) 0.0033(9) -0.0030(9) -0.0039(9)
C9C 0.0208(11) 0.0251(11) 0.0177(12) 0.0028(9) -0.0029(9) -0.0044(9)
C10C 0.0233(11) 0.0336(13) 0.0189(12) 0.0038(10) -0.0026(9) -0.0061(10)
N1D 0.0286(10) 0.0225(10) 0.0212(11) 0.0031(8) -0.0001(8) 0.0049(8)
O1D 0.0417(11) 0.0300(10) 0.0296(11) 0.0091(8) -0.0101(8) -0.0004(8)
O2D 0.0410(11) 0.0450(12) 0.0333(12) 0.0088(9) 0.0097(9) -0.0050(9)
N2D 0.0357(12) 0.0230(10) 0.0234(11) 0.0035(8) 0.0001(9) 0.0017(9)
C2D 0.0326(13) 0.0230(12) 0.0260(13) 0.0041(10) 0.0021(10) 0.0019(10)
C3D 0.0392(15) 0.0278(13) 0.0311(15) 0.0108(11) 0.0074(11) 0.0079(11)
C4D 0.0340(14) 0.0360(14) 0.0242(13) 0.0109(11) 0.0049(10) 0.0117(11)
C5D 0.0306(13) 0.0409(15) 0.0197(13) -0.0001(11) -0.0023(10) 0.0117(11)
C6D 0.0274(13) 0.0383(15) 0.0275(14) -0.0042(11) -0.0040(10) 0.0062(11)
C7D 0.0256(12) 0.0285(13) 0.0306(14) 0.0004(10) -0.0006(10) 0.0046(10)
C8D 0.0235(11) 0.0266(12) 0.0216(12) 0.0034(9) 0.0011(9) 0.0074(9)
C9D 0.0211(11) 0.0250(11) 0.0196(12) 0.0030(9) 0.0016(9) 0.0077(9)
C10D 0.0247(11) 0.0294(12) 0.0207(12) 0.0039(10) 0.0012(9) 0.0100(10)
O1E 0.0245(9) 0.0315(10) 0.0359(11) 0.0062(8) 0.0043(8) 0.0008(7)
N1E 0.0262(10) 0.0302(11) 0.0188(10) 0.0058(8) -0.0015(8) -0.0009(8)
O2E 0.0411(11) 0.0263(9) 0.0343(11) 0.0072(8) -0.0027(8) 0.0051(8)
O3E 0.0252(10) 0.0359(11) 0.0623(15) 0.0060(10) 0.0058(9) -0.0065(8)
O1F 0.0307(10) 0.0338(10) 0.0399(12) -0.0020(9) -0.0046(8) -0.0030(8)
N1F 0.0292(11) 0.0268(11) 0.0202(11) 0.0007(8) 0.0033(8) 0.0014(8)
O2F 0.0405(12) 0.0354(11) 0.0586(15) 0.0027(10) -0.0097(10) 0.0122(9)
O3F 0.0416(11) 0.0282(10) 0.0387(12) 0.0106(8) 0.0029(9) -0.0037(8)

loop_
_atom_type_symbol
_atom_type_description
_atom_type_scat_dispersion_real
_atom_type_scat_dispersion_imag
_atom_type_scat_source
C C 0.0033 0.0016 'International Tables Vol C Tables 4.2.6.8 and 6.1.1.4'
H H 0.0000 0.0000 'International Tables Vol C Tables 4.2.6.8 and 6.1.1.4'
N N 0.0061 0.0033 'International Tables Vol C Tables 4.2.6.8 and 6.1.1.4'
O O 0.0106 0.0060 'International Tables Vol C Tables 4.2.6.8 and 6.1.1.4'
Ag Ag -0.8971 1.1015 'International Tables Vol C Tables 4.2.6.8 and 6.1.1.4'

loop_
_geom_angle_atom_site_label_1
_geom_angle_atom_site_label_2
_geom_angle_atom_site_label_3
_geom_angle
N1A Ag1 N1B 169.40(7)
N1A Ag1 O11 94.31(7)
N1B Ag1 O11 94.98(7)
N1A Ag1 O1B 101.11(7)
N1B Ag1 O1B 73.04(6)
O11 Ag1 O1B 149.37(7)
N1C Ag2 N1D 169.68(7)
N1C Ag2 O12 94.51(8)
N1D Ag2 O12 95.81(8)
N1C Ag2 O1D 98.59(7)
N1D Ag2 O1D 72.16(7)
O12 Ag2 O1D 150.31(7)
Ag1 O11 H111 127(3)
Ag1 O11 H112 111(3)
H111 O11 H112 102(4)
Ag2 O12 H121 109(3)
Ag2 O12 H122 126(3)
H121 O12 H122 106(4)
C2A N1A C9A 117.7(2)
C2A N1A Ag1 109.30(16)
C9A N1A Ag1 132.73(16)
O2A N2A O1A 123.7(2)
O2A N2A C8A 118.2(2)
O1A N2A C8A 118.0(2)
N1A C2A C3A 124.4(2)
N1A C2A H2A 117.8
C3A C2A H2A 117.8
C4A C3A C2A 118.8(2)
C4A C3A H3A 120.6
C2A C3A H3A 120.6
C3A C4A C10A 119.1(2)
C3A C4A H4A 120.5
C10A C4A H4A 120.5
C6A C5A C10A 120.6(3)
C6A C5A H5A 119.7
C10A C5A H5A 119.7
C5A C6A C7A 120.5(2)
C5A C6A H6A 119.8
C7A C6A H6A 119.8
C8A C7A C6A 119.7(3)
C8A C7A H7A 120.2
C6A C7A H7A 120.2
C7A C8A C9A 122.6(2)
C7A C8A N2A 115.7(2)
C9A C8A N2A 121.5(2)
N1A C9A C10A 121.4(2)
N1A C9A C8A 122.6(2)
C10A C9A C8A 116.0(2)
C9A C10A C4A 118.5(2)
C9A C10A C5A 120.6(2)
C4A C10A C5A 120.9(2)
C2B N1B C9B 117.6(2)
C2B N1B Ag1 108.21(16)
C9B N1B Ag1 134.21(16)
O2B N2B O1B 124.0(2)
O2B N2B C8B 117.8(2)
O1B N2B C8B 118.2(2)
N2B O1B Ag1 110.45(15)
N1B C2B C3B 124.5(2)
N1B C2B H2B 117.7
C3B C2B H2B 117.7
C4B C3B C2B 118.7(2)
C4B C3B H3B 120.6
C2B C3B H3B 120.6
C3B C4B C10B 119.4(2)
C3B C4B H4B 120.3
C10B C4B H4B 120.3
C6B C5B C10B 120.6(2)
C6B C5B H5B 119.7
C10B C5B H5B 119.7
C5B C6B C7B 120.0(2)
C5B C6B H6B 120.0
C7B C6B H6B 120.0
C8B C7B C6B 120.3(2)
C8B C7B H7B 119.8
C6B C7B H7B 119.8
C7B C8B C9B 122.4(2)
C7B C8B N2B 116.2(2)
C9B C8B N2B 121.4(2)
N1B C9B C10B 121.4(2)
N1B C9B C8B 122.6(2)
C10B C9B C8B 116.0(2)
C9B C10B C5B 120.6(2)
C9B C10B C4B 118.4(2)
C5B C10B C4B 121.0(2)
C2C N1C C9C 117.7(2)
C2C N1C Ag2 110.11(17)
C9C N1C Ag2 131.37(16)
O1C N2C O2C 123.5(2)
O1C N2C C8C 118.49(19)
O2C N2C C8C 117.9(2)
N1C C2C C3C 124.2(3)
N1C C2C H2C 117.9
C3C C2C H2C 117.9
C4C C3C C2C 118.9(3)
C4C C3C H3C 120.5
C2C C3C H3C 120.5
C3C C4C C10C 119.4(2)
C3C C4C H4C 120.3
C10C C4C H4C 120.3
C6C C5C C10C 121.0(2)
C6C C5C H5C 119.5
C10C C5C H5C 119.5
C5C C6C C7C 119.5(2)
C5C C6C H6C 120.2
C7C C6C H6C 120.2
C8C C7C C6C 120.6(3)
C8C C7C H7C 119.7
C6C C7C H7C 119.7
C7C C8C C9C 122.3(2)
C7C C8C N2C 116.0(2)
C9C C8C N2C 121.6(2)
N1C C9C C10C 121.5(2)
N1C C9C C8C 122.7(2)
C10C C9C C8C 115.7(2)
C5C C10C C9C 120.8(2)
C5C C10C C4C 121.3(2)
C9C C10C C4C 117.9(2)
C2D N1D C9D 117.5(2)
C2D N1D Ag2 107.74(16)
C9D N1D Ag2 134.76(17)
N2D O1D Ag2 112.71(15)
O2D N2D O1D 123.5(2)
O2D N2D C8D 117.9(2)
O1D N2D C8D 118.5(2)
N1D C2D C3D 124.7(2)
N1D C2D H2D 117.7
C3D C2D H2D 117.7
C4D C3D C2D 118.3(2)
C4D C3D H3D 120.9
C2D C3D H3D 120.9
C3D C4D C10D 119.6(2)
C3D C4D H4D 120.2
C10D C4D H4D 120.2
C6D C5D C10D 121.0(3)
C6D C5D H5D 119.5
C10D C5D H5D 119.5
C5D C6D C7D 120.0(3)
C5D C6D H6D 120.0
C7D C6D H6D 120.0
C8D C7D C6D 119.7(3)
C8D C7D H7D 120.1
C6D C7D H7D 120.1
C7D C8D C9D 122.9(2)
C7D C8D N2D 115.1(2)
C9D C8D N2D 122.0(2)
N1D C9D C10D 121.6(2)
N1D C9D C8D 122.5(2)
C10D C9D C8D 115.8(2)
C9D C10D C4D 118.4(2)
C9D C10D C5D 120.6(2)
C4D C10D C5D 121.0(2)
O2E N1E O3E 120.1(2)
O2E N1E O1E 121.5(2)
O3E N1E O1E 118.3(2)
O3F N1F O2F 120.6(2)
O3F N1F O1F 119.8(2)
O2F N1F O1F 119.5(2)

loop_
_geom_bond_atom_site_label_1
_geom_bond_atom_site_label_2
_geom_bond_distance
Ag1 N1A 2.303(2)
Ag1 N1B 2.320(2)
Ag1 O11 2.529(2)
Ag1 O1B 2.5955(19)
Ag2 N1C 2.318(2)
Ag2 N1D 2.336(2)
Ag2 O12 2.526(2)
Ag2 O1D 2.5904(19)
O11 H111 0.833(18)
O11 H112 0.828(18)
O12 H121 0.841(19)
O12 H122 0.840(19)
N1A C2A 1.328(3)
N1A C9A 1.369(3)
N2A O2A 1.228(3)
N2A O1A 1.231(3)
N2A C8A 1.465(3)
C2A C3A 1.404(4)
C2A H2A 0.9500
C3A C4A 1.362(4)
C3A H3A 0.9500
C4A C10A 1.418(4)
C4A H4A 0.9500
C5A C6A 1.358(4)
C5A C10A 1.419(4)
C5A H5A 0.9500
C6A C7A 1.398(4)
C6A H6A 0.9500
C7A C8A 1.375(3)
C7A H7A 0.9500
C8A C9A 1.421(3)
C9A C10A 1.421(3)
N1B C2B 1.326(3)
N1B C9B 1.376(3)
N2B O2B 1.223(3)
N2B O1B 1.229(3)
N2B C8B 1.468(3)
C2B C3B 1.408(4)
C2B H2B 0.9500
C3B C4B 1.360(4)
C3B H3B 0.9500
C4B C10B 1.416(4)
C4B H4B 0.9500
C5B C6B 1.366(4)
C5B C10B 1.420(4)
C5B H5B 0.9500
C6B C7B 1.398(4)
C6B H6B 0.9500
C7B C8B 1.372(3)
C7B H7B 0.9500
C8B C9B 1.426(3)
C9B C10B 1.425(3)
N1C C2C 1.329(3)
N1C C9C 1.369(3)
O1C N2C 1.234(3)
O2C N2C 1.234(3)
N2C C8C 1.465(3)
C2C C3C 1.398(4)
C2C H2C 0.9500
C3C C4C 1.357(4)
C3C H3C 0.9500
C4C C10C 1.418(4)
C4C H4C 0.9500
C5C C6C 1.363(4)
C5C C10C 1.414(4)
C5C H5C 0.9500
C6C C7C 1.398(4)
C6C H6C 0.9500
C7C C8C 1.371(3)
C7C H7C 0.9500
C8C C9C 1.429(3)
C9C C10C 1.422(3)
N1D C2D 1.331(3)
N1D C9D 1.374(3)
O1D N2D 1.236(3)
O2D N2D 1.229(3)
N2D C8D 1.466(3)
C2D C3D 1.405(4)
C2D H2D 0.9500
C3D C4D 1.369(4)
C3D H3D 0.9500
C4D C10D 1.414(4)
C4D H4D 0.9500
C5D C6D 1.356(4)
C5D C10D 1.424(4)
C5D H5D 0.9500
C6D C7D 1.408(4)
C6D H6D 0.9500
C7D C8D 1.372(4)
C7D H7D 0.9500
C8D C9D 1.426(3)
C9D C10D 1.419(3)
O1E N1E 1.246(3)
N1E O2E 1.240(3)
N1E O3E 1.262(3)
O1F N1F 1.257(3)
N1F O3F 1.249(3)
N1F O2F 1.247(3)

loop_
_geom_hbond_atom_site_label_D
_geom_hbond_atom_site_label_H
_geom_hbond_atom_site_label_A
_geom_hbond_distance_DH
_geom_hbond_distance_HA
_geom_hbond_distance_DA
_geom_hbond_angle_DHA
_geom_hbond_site_symmetry_A
O11 H111 O3E 0.833(18) 1.99(2) 2.790(3) 162(4) 1_655
O11 H112 O1F 0.828(18) 2.08(2) 2.877(3) 161(4) 2_656
O12 H121 O3E 0.841(19) 2.14(2) 2.976(3) 170(4) 2_556
O12 H122 O2F 0.840(19) 2.00(2) 2.823(3) 167(4) 1_455

loop_
_geom_torsion_atom_site_label_1
_geom_torsion_atom_site_label_2
_geom_torsion_atom_site_label_3
_geom_torsion_atom_site_label_4
_geom_torsion
N1B Ag1 N1A C2A -80.4(4)
O11 Ag1 N1A C2A 70.71(17)
O1B Ag1 N1A C2A -135.89(16)
N1B Ag1 N1A C9A 93.3(4)
O11 Ag1 N1A C9A -115.5(2)
O1B Ag1 N1A C9A 37.9(2)
C9A N1A C2A C3A -0.6(4)
Ag1 N1A C2A C3A 174.2(2)
N1A C2A C3A C4A -2.2(4)
C2A C3A C4A C10A 1.9(4)
C10A C5A C6A C7A 1.6(4)
C5A C6A C7A C8A 0.1(4)
C6A C7A C8A C9A -2.3(4)
C6A C7A C8A N2A 173.5(2)
O2A N2A C8A C7A 39.9(3)
O1A N2A C8A C7A -138.0(2)
O2A N2A C8A C9A -144.3(2)
O1A N2A C8A C9A 37.9(3)
C2A N1A C9A C10A 3.7(3)
Ag1 N1A C9A C10A -169.64(16)
C2A N1A C9A C8A -179.4(2)
Ag1 N1A C9A C8A 7.3(3)
C7A C8A C9A N1A -174.5(2)
N2A C8A C9A N1A 10.0(3)
C7A C8A C9A C10A 2.6(3)
N2A C8A C9A C10A -172.9(2)
N1A C9A C10A C4A -3.9(3)
C8A C9A C10A C4A 178.9(2)
N1A C9A C10A C5A 176.2(2)
C8A C9A C10A C5A -0.9(3)
C3A C4A C10A C9A 1.0(4)
C3A C4A C10A C5A -179.2(2)
C6A C5A C10A C9A -1.1(4)
C6A C5A C10A C4A 179.0(2)
N1A Ag1 N1B C2B 137.5(4)
O11 Ag1 N1B C2B -13.63(17)
O1B Ag1 N1B C2B -164.85(18)
N1A Ag1 N1B C9B -42.6(5)
O11 Ag1 N1B C9B 166.3(2)
O1B Ag1 N1B C9B 15.1(2)
O2B N2B O1B Ag1 -103.3(2)
C8B N2B O1B Ag1 78.8(2)
N1A Ag1 O1B N2B 119.01(17)
N1B Ag1 O1B N2B -51.88(17)
O11 Ag1 O1B N2B -122.19(18)
C9B N1B C2B C3B -1.2(4)
Ag1 N1B C2B C3B 178.8(2)
N1B C2B C3B C4B 0.3(4)
C2B C3B C4B C10B 0.5(4)
C10B C5B C6B C7B 0.8(4)
C5B C6B C7B C8B -2.2(4)
C6B C7B C8B C9B 0.9(4)
C6B C7B C8B N2B -179.8(2)
O2B N2B C8B C7B -47.7(3)
O1B N2B C8B C7B 130.4(2)
O2B N2B C8B C9B 131.6(3)
O1B N2B C8B C9B -50.4(3)
C2B N1B C9B C10B 1.3(3)
Ag1 N1B C9B C10B -178.71(17)
C2B N1B C9B C8B -175.9(2)
Ag1 N1B C9B C8B 4.1(3)
C7B C8B C9B N1B 178.9(2)
N2B C8B C9B N1B -0.3(3)
C7B C8B C9B C10B 1.6(3)
N2B C8B C9B C10B -177.6(2)
N1B C9B C10B C5B 179.7(2)
C8B C9B C10B C5B -2.9(3)
N1B C9B C10B C4B -0.5(3)
C8B C9B C10B C4B 176.9(2)
C6B C5B C10B C9B 1.8(4)
C6B C5B C10B C4B -178.0(2)
C3B C4B C10B C9B -0.5(4)
C3B C4B C10B C5B 179.4(2)
N1D Ag2 N1C C2C 108.5(4)
O12 Ag2 N1C C2C -72.30(17)
O1D Ag2 N1C C2C 134.43(17)
N1D Ag2 N1C C9C -60.5(5)
O12 Ag2 N1C C9C 118.7(2)
O1D Ag2 N1C C9C -34.6(2)
C9C N1C C2C C3C 0.1(4)
Ag2 N1C C2C C3C -170.6(2)
N1C C2C C3C C4C 3.5(4)
C2C C3C C4C C10C -2.6(4)
C10C C5C C6C C7C -2.0(4)
C5C C6C C7C C8C 0.7(4)
C6C C7C C8C C9C 2.3(4)
C6C C7C C8C N2C -174.2(2)
O1C N2C C8C C7C 143.8(2)
O2C N2C C8C C7C -33.9(3)
O1C N2C C8C C9C -32.7(3)
O2C N2C C8C C9C 149.6(2)
C2C N1C C9C C10C -4.5(3)
Ag2 N1C C9C C10C 163.87(17)
C2C N1C C9C C8C 178.4(2)
Ag2 N1C C9C C8C -13.3(3)
C7C C8C C9C N1C 173.6(2)
N2C C8C C9C N1C -10.1(3)
C7C C8C C9C C10C -3.7(3)
N2C C8C C9C C10C 172.6(2)
C6C C5C C10C C9C 0.5(4)
C6C C5C C10C C4C -179.7(2)
N1C C9C C10C C5C -175.0(2)
C8C C9C C10C C5C 2.3(3)
N1C C9C C10C C4C 5.1(3)
C8C C9C C10C C4C -177.5(2)
C3C C4C C10C C5C 178.7(3)
C3C C4C C10C C9C -1.4(4)
N1C Ag2 N1D C2D -169.0(3)
O12 Ag2 N1D C2D 11.75(17)
O1D Ag2 N1D C2D 163.94(17)
N1C Ag2 N1D C9D 10.6(5)
O12 Ag2 N1D C9D -168.6(2)
O1D Ag2 N1D C9D -16.4(2)
N1C Ag2 O1D N2D -123.21(17)
N1D Ag2 O1D N2D 52.07(17)
O12 Ag2 O1D N2D 121.61(19)
Ag2 O1D N2D O2D 106.1(2)
Ag2 O1D N2D C8D -76.3(2)
C9D N1D C2D C3D 0.8(4)
Ag2 N1D C2D C3D -179.5(2)
N1D C2D C3D C4D -0.4(4)
C2D C3D C4D C10D -0.5(4)
C10D C5D C6D C7D -0.4(4)
C5D C6D C7D C8D 1.0(4)
C6D C7D C8D C9D -0.1(4)
C6D C7D C8D N2D 179.7(2)
O2D N2D C8D C7D 43.6(3)
O1D N2D C8D C7D -134.1(2)
O2D N2D C8D C9D -136.6(2)
O1D N2D C8D C9D 45.7(3)
C2D N1D C9D C10D -0.4(3)
Ag2 N1D C9D C10D 179.97(16)
C2D N1D C9D C8D 176.5(2)
Ag2 N1D C9D C8D -3.1(3)
C7D C8D C9D N1D -178.3(2)
N2D C8D C9D N1D 1.9(3)
C7D C8D C9D C10D -1.3(3)
N2D C8D C9D C10D 178.9(2)
N1D C9D C10D C4D -0.4(3)
C8D C9D C10D C4D -177.5(2)
N1D C9D C10D C5D 178.9(2)
C8D C9D C10D C5D 1.8(3)
C3D C4D C10D C9D 0.9(4)
C3D C4D C10D C5D -178.4(2)
C6D C5D C10D C9D -1.0(4)
C6D C5D C10D C4D 178.3(2)
